data_4311729
loop_
_publ_author_name
'Ryo Kitaura'
'Fumiyasu Iwahori'
'Ryotaro Matsuda'
'Susumu Kitagawa'
'Yoshiki Kubota'
'Masaki Takata'
'Tatsuo C. Kobayashi'

_publ_contact_author_email kitagawa@sbchem.kyoto-u.ac.jp
_publ_contact_author_fax ' +81-75-753-4979 '
_publ_contact_author_name ' Susumu Kitagawa'
_publ_contact_author_phone ' +81-75-753-5652 '
_publ_section_title
;
 Rational Design and Crystal Structure Determination of a 3-D
 Metal-Organic Jungle-Gym-like Open Framework
;
_journal_name_full 'Inorganic Chemistry'
_journal_page_first 6522
_journal_page_last 6524
_journal_paper_doi 10.1021/ic049005d
_journal_volume 43
_journal_year 2004
_chemical_formula_moiety 'C9 H4 Cu F4 O5 '
_chemical_formula_sum 'C9 H4 Cu F4 O5'
_chemical_formula_weight 331.66
_space_group_IT_number 12
_symmetry_cell_setting monoclinic
_symmetry_Int_Tables_number 12
_symmetry_space_group_name_Hall '-C 2y'
_symmetry_space_group_name_H-M 'C 1 2/m 1'
_audit_creation_date 'Sat Aug 19 11:27:57 2000'
_audit_creation_method 'by teXsan'
_cell_angle_alpha 90
_cell_angle_beta 131.270(3)
_cell_angle_gamma 90
_cell_formula_units_Z 4
_cell_length_a 15.139(4)
_cell_length_b 15.426(9)
_cell_length_c 10.676(1)
_cell_measurement_temperature 273.2
_cell_measurement_theta_max 27.5
_cell_measurement_theta_min 3.1
_cell_volume 1873.9(12)
_computing_cell_refinement S
_computing_data_collection S
_computing_data_reduction 'teXsan Ver. 1.10'
_computing_publication_material 'teXsan Ver. 1.10'
_computing_structure_refinement 'teXsan Ver. 1.10'
_computing_structure_solution SIR97
_diffrn_measured_fraction_theta_full 0.9109
_diffrn_measured_fraction_theta_max 0.9109
_diffrn_measurement_device_type 'Rigaku/MSC Mercury CCD'
_diffrn_measurement_method \w
_diffrn_radiation_type 'Mo K\a'
_diffrn_radiation_wavelength 0.7107
_diffrn_reflns_limit_h_max 19
_diffrn_reflns_limit_h_min 0
_diffrn_reflns_limit_k_max 19
_diffrn_reflns_limit_k_min 0
_diffrn_reflns_limit_l_max 10
_diffrn_reflns_limit_l_min -13
_diffrn_reflns_number 1962
_diffrn_reflns_theta_full 27.09
_diffrn_reflns_theta_max 27.09
_exptl_absorpt_coefficient_mu 1.207
_exptl_absorpt_correction_T_max 0.886
_exptl_absorpt_correction_T_min 0.558
_exptl_absorpt_correction_type empirical
_exptl_absorpt_process_details '(REQABA; Jacobson.,1998)'
_exptl_crystal_colour green
_exptl_crystal_density_diffrn 1.176
_exptl_crystal_density_method 'not measured'
_exptl_crystal_description plate
_exptl_crystal_size_max 0.500
_exptl_crystal_size_mid 0.500
_exptl_crystal_size_min 0.100
_refine_diff_density_max 1.37
_refine_diff_density_min -1.35
_refine_ls_extinction_method none
_refine_ls_goodness_of_fit_ref 1.883
_refine_ls_hydrogen_treatment noref
_refine_ls_number_parameters 91
_refine_ls_number_reflns 1297
_refine_ls_R_factor_gt 0.0776
_refine_ls_shift/su_max 0.0030
_refine_ls_structure_factor_coef F
_refine_ls_weighting_details 'w = 1/[\s^2^(Fo) + 0.00063|Fo|^2^]'
_refine_ls_weighting_scheme calc
_refine_ls_wR_factor_ref 0.0841
_reflns_number_gt 1297
_reflns_number_total 1962
_reflns_threshold_expression F^2^>3.0\s(F^2^)
_cod_data_source_file ic049005drom20040723_121627.cif
_cod_data_source_block IWA55
_cod_original_cell_volume 1873(1)
_cod_original_formula_sum 'C9 H4 Cu F4 O5 '
_cod_database_code 4311729

loop_
_symmetry_equiv_pos_as_xyz
x,y,z
x,-y,z
-x,-y,-z
-x,y,-z
1/2+x,1/2+y,z
1/2+x,1/2-y,z
1/2-x,1/2-y,-z
1/2-x,1/2+y,-z

loop_
_atom_site_label
_atom_site_type_symbol
_atom_site_fract_x
_atom_site_fract_y
_atom_site_fract_z
_atom_site_U_iso_or_equiv
_atom_site_adp_type
_atom_site_occupancy
_atom_site_calc_flag
_atom_site_refinement_flags
_atom_site_disorder_assembly
_atom_site_disorder_group
Cu(1) Cu 0.5772(1) 0.0000 0.1667(2) 0.0340(3) Uani 1.00 d S . .
F(1) F 0.6466(7) 0.2839(4) 0.125(1) 0.121(3) Uani 1.00 d . . .
F(2) F 0.7322(8) 0.0924(3) -0.121(1) 0.120(3) Uani 1.00 d . . .
O(1) O 0.6551(5) 0.0893(3) 0.1400(8) 0.056(2) Uani 1.00 d . . .
O(2) O 0.5274(5) 0.0897(4) -0.1369(8) 0.056(2) Uani 1.00 d . . .
O(3) O 0.6952(9) 0.0000 0.423(1) 0.091(4) Uani 1.00 d S . .
C(1) C 0.6158(8) 0.1150(5) -0.001(1) 0.049(3) Uani 1.00 d . . .
C(4) C 0.7392(8) 0.1702(5) -0.062(1) 0.062(3) Uani 1.00 d . . .
C(5) C 0.6851(7) 0.1847(5) 0.000(1) 0.052(2) Uani 1.00 d . . .
C(6) C 0.6990(9) 0.2663(5) 0.065(1) 0.068(3) Uani 1.00 d . . .
C(7) C 0.668(3) 0.0000 0.528(4) 0.19(2) Uani 1.00 d S . .
H(1) H 0.7389 0.0000 0.6416 0.2235 Uiso 1.00 calc S . .
H(2) H 0.6225 0.0498 0.5051 0.2235 Uiso 1.00 calc . . .
H(3) H 0.7762 0.0000 0.4773 0.1090 Uiso 1.00 calc S . .

loop_
_atom_site_aniso_label
_atom_site_aniso_U_11
_atom_site_aniso_U_22
_atom_site_aniso_U_33
_atom_site_aniso_U_12
_atom_site_aniso_U_13
_atom_site_aniso_U_23
Cu(1) 0.0375(7) 0.0238(5) 0.0532(8) 0.0000 0.0352(7) 0.0000
F(1) 0.194(7) 0.064(4) 0.249(9) -0.043(4) 0.208(7) -0.047(5)
F(2) 0.202(7) 0.048(3) 0.245(9) -0.048(4) 0.204(8) -0.054(4)
O(1) 0.056(4) 0.050(3) 0.071(4) -0.014(3) 0.046(3) -0.004(3)
O(2) 0.063(4) 0.051(3) 0.065(4) -0.013(3) 0.047(4) 0.001(3)
O(3) 0.083(7) 0.120(9) 0.034(5) 0.0000 0.023(5) 0.0000
C(1) 0.051(5) 0.034(4) 0.080(7) -0.003(3) 0.051(5) -0.004(4)
C(4) 0.079(6) 0.032(4) 0.110(8) -0.015(4) 0.077(6) -0.014(4)
C(5) 0.060(5) 0.036(4) 0.085(6) -0.006(3) 0.059(5) 0.001(4)
C(6) 0.094(7) 0.041(4) 0.130(8) -0.011(4) 0.100(7) -0.007(5)
C(7) 0.22(3) 0.22(3) 0.14(2) 0.0000 0.13(2) 0.0000

loop_
_atom_type_symbol
_atom_type_description
_atom_type_scat_dispersion_real
_atom_type_scat_dispersion_imag
_atom_type_scat_source
Cu Cu 0.320 1.265
;International Tables for Crystallography
(1992, Vol. C, Tables 4.2.6.8 and 6.1.1.1)
;
C C 0.003 0.002
;International Tables for Crystallography
(1992, Vol. C, Tables 4.2.6.8 and 6.1.1.1)
;
O O 0.011 0.006
;International Tables for Crystallography
(1992, Vol. C, Tables 4.2.6.8 and 6.1.1.1)
;
F F 0.017 0.010
;International Tables for Crystallography
(1992, Vol. C, Tables 4.2.6.8 and 6.1.1.1)
;
H H 0.000 0.000
;International Tables for Crystallography
(1992, Vol. C, Table 6.1.1.2)
;

loop_
_geom_angle_atom_site_label_1
_geom_angle_atom_site_label_2
_geom_angle_atom_site_label_3
_geom_angle
_geom_angle_site_symmetry_1
_geom_angle_site_symmetry_2
_geom_angle_site_symmetry_3
_geom_angle_publ_flag
O(1) Cu(1) O(1) 89.7(3) . 1_555 2_555 yes
O(1) Cu(1) O(2) 166.7(3) . 1_555 3_655 yes
O(1) Cu(1) O(2) 88.8(2) . 1_555 4_655 yes
O(1) Cu(1) O(3) 96.7(3) . 1_555 1_555 yes
O(1) Cu(1) O(2) 88.8(2) . 2_555 3_655 yes
O(1) Cu(1) O(2) 166.7(3) . 2_555 4_655 yes
O(1) Cu(1) O(3) 96.7(3) . 2_555 1_555 yes
O(2) Cu(1) O(2) 89.5(3) . 3_655 4_655 yes
O(2) Cu(1) O(3) 96.6(3) . 3_655 1_555 yes
O(2) Cu(1) O(3) 96.6(3) . 4_655 1_555 yes
Cu(1) O(1) C(1) 122.7(5) . 1_555 1_555 yes
Cu(1) O(2) C(1) 123.5(5) . 3_655 1_555 yes
Cu(1) O(3) C(7) 126(1) . 1_555 1_555 yes
O(1) C(1) O(2) 127.0(7) . 1_555 1_555 yes
O(1) C(1) C(5) 116.1(8) . 1_555 1_555 yes
O(2) C(1) C(5) 116.8(8) . 1_555 1_555 yes
F(2) C(4) C(5) 119.5(7) . 1_555 1_555 yes
F(2) C(4) C(6) 118.7(7) . 1_555 7_655 yes
C(5) C(4) C(6) 121.8(7) . 1_555 7_655 yes
C(1) C(5) C(4) 121.2(7) . 1_555 1_555 yes
C(1) C(5) C(6) 122.3(6) . 1_555 1_555 yes
C(4) C(5) C(6) 116.5(6) . 1_555 1_555 yes
F(1) C(6) C(4) 119.6(7) . 1_555 7_655 yes
F(1) C(6) C(5) 118.7(7) . 1_555 1_555 yes
C(4) C(6) C(5) 121.6(7) . 7_655 1_555 yes

loop_
_geom_bond_atom_site_label_1
_geom_bond_atom_site_label_2
_geom_bond_distance
_geom_bond_site_symmetry_1
_geom_bond_site_symmetry_2
_geom_bond_publ_flag
Cu(1) O(1) 1.953(5) . . yes
Cu(1) O(1) 1.953(5) . 2_555 yes
Cu(1) O(2) 1.965(6) . 3_655 yes
Cu(1) O(2) 1.965(6) . 4_655 yes
Cu(1) O(3) 2.058(9) . . yes
F(1) C(6) 1.337(8) . . yes
F(2) C(4) 1.326(9) . . yes
O(1) C(1) 1.26(1) . . yes
O(2) C(1) 1.22(1) . . yes
O(3) C(7) 1.42(3) . . yes
C(1) C(5) 1.497(10) . . yes
C(4) C(5) 1.37(1) . . yes
C(4) C(6) 1.368(10) . 7_655 yes
C(5) C(6) 1.38(1) . . yes

loop_
_geom_contact_atom_site_label_1
_geom_contact_atom_site_label_2
_geom_contact_distance
_geom_contact_site_symmetry_1
_geom_contact_site_symmetry_2
_geom_contact_publ_flag
F(2) C(7) 3.50(3) . 1_554 ?

loop_
_geom_torsion_atom_site_label_1
_geom_torsion_atom_site_label_2
_geom_torsion_atom_site_label_3
_geom_torsion_atom_site_label_4
_geom_torsion
_geom_torsion_site_symmetry_1
_geom_torsion_site_symmetry_2
_geom_torsion_site_symmetry_3
_geom_torsion_site_symmetry_4
_geom_torsion_publ_flag
Cu(1) O(1) C(1) O(2) 0(1) 1_555 1_555 1_555 1_555 yes
Cu(1) O(1) C(1) C(5) 179.2(5) 1_555 1_555 1_555 1_555 yes
Cu(1) O(1) C(1) O(2) 0(1) 1_555 2_555 2_555 2_555 yes
Cu(1) O(1) C(1) C(5) -179.2(5) 1_555 2_555 2_555 2_555 yes
Cu(1) O(2) C(1) O(1) 0(1) 1_555 3_655 3_655 3_655 yes
Cu(1) O(2) C(1) C(5) 179.1(5) 1_555 3_655 3_655 3_655 yes
Cu(1) O(2) C(1) O(1) 0(1) 1_555 4_655 4_655 4_655 yes
Cu(1) O(2) C(1) C(5) -179.1(5) 1_555 4_655 4_655 4_655 yes
F(1) C(6) C(4) F(2) 0(1) 1_555 1_555 7_655 7_655 yes
F(1) C(6) C(4) C(5) -179.3(10) 1_555 1_555 7_655 7_655 yes
F(1) C(6) C(5) C(1) -1(1) 1_555 1_555 1_555 1_555 yes
F(1) C(6) C(5) C(4) 179.2(10) 1_555 1_555 1_555 1_555 yes
F(2) C(4) C(5) C(1) -1(1) 1_555 1_555 1_555 1_555 yes
F(2) C(4) C(5) C(6) 178.0(10) 1_555 1_555 1_555 1_555 yes
F(2) C(4) C(6) C(5) -177(1) 1_555 1_555 7_655 7_655 yes
O(1) Cu(1) O(1) C(1) -83.6(6) 1_555 1_555 2_555 2_555 yes
O(1) Cu(1) O(2) C(1) 0(1) 1_555 1_555 3_655 3_655 yes
O(1) Cu(1) O(2) C(1) 83.4(6) 1_555 1_555 4_655 4_655 yes
O(1) Cu(1) O(3) C(7) 134.7(2) 1_555 1_555 1_555 1_555 yes
O(1) C(1) C(5) C(4) 115.8(9) 1_555 1_555 1_555 1_555 yes
O(1) C(1) C(5) C(6) -63(1) 1_555 1_555 1_555 1_555 yes
O(2) Cu(1) Cu(1) O(2) 180.0 1_555 3_655 1_555 3_655 yes
O(2) Cu(1) Cu(1) O(2) 89.7(3) 1_555 3_655 1_555 4_655 yes
O(2) Cu(1) Cu(1) O(3) 134.8(2) 1_555 3_655 1_555 1_555 yes
O(2) Cu(1) O(1) C(1) 0(1) 1_555 3_655 3_655 3_655 yes
O(2) Cu(1) O(1) C(1) -83.2(6) 1_555 3_655 4_655 4_655 yes
O(2) Cu(1) O(2) C(1) 83.4(6) 1_555 3_655 2_555 2_555 yes
O(2) Cu(1) O(3) C(7) 45.1(2) 1_555 3_655 3_655 3_655 yes
O(2) C(1) C(5) C(4) -64(1) 1_555 1_555 1_555 1_555 yes
O(2) C(1) C(5) C(6) 116.0(10) 1_555 1_555 1_555 1_555 yes
O(3) Cu(1) O(1) C(1) -179.7(6) 1_555 1_555 1_555 1_555 yes
O(3) Cu(1) O(1) C(1) 179.7(6) 1_555 1_555 2_555 2_555 yes
O(3) Cu(1) O(2) C(1) 180.0(6) 1_555 1_555 3_655 3_655 yes
O(3) Cu(1) O(2) C(1) -180.0(6) 1_555 1_555 4_655 4_655 yes
C(1) C(5) C(4) C(6) 178.8(9) 1_555 1_555 1_555 7_655 yes
C(1) C(5) C(6) C(4) -178.8(9) 1_555 1_555 1_555 7_655 yes
